data_7203738
loop_
_publ_author_name
'Kubo, Kanji'
'Mori, Akira'

_publ_section_title
;
 PET fluoroionophores for Zn2+ and Cu2+: complexation and fluorescence
 behavior of anthracene derivatives having diethylamine,
 N-methylpiperazine and N,N-bis(2-picolyl)amine units
;
_journal_issue 27-28
_journal_name_full 'Journal of Materials Chemistry'
_journal_page_first 2902
_journal_paper_doi 10.1039/b501361e
_journal_volume 15
_journal_year 2005
_chemical_formula_moiety 'C26 H34 N4 '
_chemical_formula_sum 'C26 H34 N4'
_chemical_formula_weight 402.58
_space_group_IT_number 2
_symmetry_cell_setting triclinic
_symmetry_Int_Tables_number 2
_symmetry_space_group_name_Hall '-P 1'
_symmetry_space_group_name_H-M 'P -1'
_cell_angle_alpha 99.70(1)
_cell_angle_beta 91.54(1)
_cell_angle_gamma 89.18(1)
_cell_formula_units_Z 1
_cell_length_a 5.317(1)
_cell_length_b 8.265(2)
_cell_length_c 12.265(3)
_cell_measurement_reflns_used 5020
_cell_measurement_temperature 173.1
_cell_measurement_theta_max 68.2
_cell_measurement_theta_min 3.7
_cell_volume 531.1(2)
_computing_cell_refinement PROCESS-AUTO
_computing_data_collection PROCESS-AUTO
_computing_data_reduction CrystalStructure
_computing_publication_material 'CrystalStructure 3.6.0'
_computing_structure_refinement SHELXL
_diffrn_detector_area_resol_mean 10.00
_diffrn_measured_fraction_theta_full 0.9055
_diffrn_measured_fraction_theta_max 0.9055
_diffrn_measurement_device_type 'Rigaku RAXIS-RAPID'
_diffrn_measurement_method \w
_diffrn_radiation_type 'Cu K\a'
_diffrn_radiation_wavelength 1.5419
_diffrn_reflns_av_R_equivalents 0.040
_diffrn_reflns_limit_h_max 5
_diffrn_reflns_limit_h_min -5
_diffrn_reflns_limit_k_max 9
_diffrn_reflns_limit_k_min -9
_diffrn_reflns_limit_l_max 14
_diffrn_reflns_limit_l_min -14
_diffrn_reflns_number 5386
_diffrn_reflns_theta_full 68.24
_diffrn_reflns_theta_max 68.24
_exptl_absorpt_coefficient_mu 0.575
_exptl_absorpt_correction_T_max 0.961
_exptl_absorpt_correction_T_min 0.585
_exptl_absorpt_correction_type multi-scan
_exptl_absorpt_process_details
;
Higashi, T. (1995). Program for Absorption Correction.
Rigaku Corporation, Tokyo, Japan.
;
_exptl_crystal_colour yellow
_exptl_crystal_density_diffrn 1.259
_exptl_crystal_density_method 'not measured'
_exptl_crystal_description prism
_exptl_crystal_F_000 218.00
_exptl_crystal_size_max 0.35
_exptl_crystal_size_mid 0.24
_exptl_crystal_size_min 0.07
_refine_diff_density_max 0.45
_refine_diff_density_min -0.37
_refine_ls_extinction_method none
_refine_ls_goodness_of_fit_ref 1.082
_refine_ls_hydrogen_treatment refall
_refine_ls_number_parameters 138
_refine_ls_number_reflns 1764
_refine_ls_R_factor_gt 0.0510
_refine_ls_shift/su_max 0.0000
_refine_ls_structure_factor_coef Fsqd
_refine_ls_weighting_details 'w = 1/[\s^2^(Fo^2^)+(0.0716P)^2^+0.2978P] where P=(Fo^2^+2Fc^2^)/3'
_refine_ls_weighting_scheme calc
_refine_ls_wR_factor_ref 0.1540
_reflns_number_gt 1380
_reflns_number_total 1764
_reflns_threshold_expression F^2^>2.0\s(F^2^)
_cod_data_source_file b501361e.txt
_cod_data_source_block '_2b'
_cod_original_cell_volume 531.0(2)
_cod_original_formula_sum 'C26 H34 N4 '
_cod_database_code 7203738

loop_
_symmetry_equiv_pos_site_id
_symmetry_equiv_pos_as_xyz
1 +X,+Y,+Z
2 -X,-Y,-Z

loop_
_atom_site_label
_atom_site_type_symbol
_atom_site_fract_x
_atom_site_fract_y
_atom_site_fract_z
_atom_site_U_iso_or_equiv
_atom_site_adp_type
_atom_site_occupancy
_atom_site_symmetry_multiplicity
_atom_site_calc_flag
_atom_site_refinement_flags
_atom_site_disorder_assembly
_atom_site_disorder_group
N(1) N 0.4490(3) 0.2388(2) 0.2237(1) 0.0212(4) Uani 1.00 1 d . . .
N(2) N 0.3305(3) 0.2297(2) 0.4506(1) 0.0262(4) Uani 1.00 1 d . . .
C(1) C 0.9072(4) 0.5644(2) 0.1569(1) 0.0246(5) Uani 1.00 1 d . . .
C(2) C 0.7020(4) 0.5267(2) 0.0788(1) 0.0209(5) Uani 1.00 1 d . . .
C(3) C 0.5642(4) 0.3809(2) 0.0683(1) 0.0213(5) Uani 1.00 1 d . . .
C(4) C 0.3632(4) 0.3530(2) -0.0095(1) 0.0205(5) Uani 1.00 1 d . . .
C(5) C 0.2183(4) 0.2065(2) -0.0228(1) 0.0245(5) Uani 1.00 1 d . . .
C(6) C 0.0289(4) 0.1760(2) -0.0999(1) 0.0273(5) Uani 1.00 1 d . . .
C(7) C -0.0344(4) 0.2926(2) -0.1678(1) 0.0279(5) Uani 1.00 1 d . . .
C(8) C 0.6307(4) 0.2485(2) 0.1369(1) 0.0225(5) Uani 1.00 1 d . . .
C(9) C 0.4584(4) 0.3857(2) 0.3091(1) 0.0238(5) Uani 1.00 1 d . . .
C(10) C 0.2734(4) 0.3735(2) 0.3989(1) 0.0258(5) Uani 1.00 1 d . . .
C(11) C 0.3206(4) 0.0825(2) 0.3656(1) 0.0257(5) Uani 1.00 1 d . . .
C(12) C 0.5045(4) 0.0945(2) 0.2756(1) 0.0240(5) Uani 1.00 1 d . . .
C(13) C 0.1541(4) 0.2192(3) 0.5382(2) 0.0351(5) Uani 1.00 1 d . . .
H(1) H 0.9545 0.4881 0.2016 0.030 Uiso 1.00 1 c R . .
H(2) H 0.2547 0.1295 0.0227 0.029 Uiso 1.00 1 c R . .
H(3) H -0.0589 0.0780 -0.1078 0.033 Uiso 1.00 1 c R . .
H(4) H -0.1641 0.2713 -0.2205 0.033 Uiso 1.00 1 c R . .
H(5) H 0.6389 0.1431 0.0883 0.027 Uiso 1.00 1 c R . .
H(6) H 0.7962 0.2704 0.1710 0.027 Uiso 1.00 1 c R . .
H(7) H 0.4186 0.4818 0.2760 0.028 Uiso 1.00 1 c R . .
H(8) H 0.6271 0.3982 0.3413 0.028 Uiso 1.00 1 c R . .
H(9) H 0.2818 0.4719 0.4545 0.031 Uiso 1.00 1 c R . .
H(10) H 0.1039 0.3653 0.3673 0.031 Uiso 1.00 1 c R . .
H(11) H 0.1516 0.0698 0.3337 0.031 Uiso 1.00 1 c R . .
H(12) H 0.3609 -0.0134 0.3990 0.031 Uiso 1.00 1 c R . .
H(13) H 0.6743 0.1020 0.3069 0.029 Uiso 1.00 1 c R . .
H(14) H 0.4951 -0.0039 0.2200 0.029 Uiso 1.00 1 c R . .
H(15) H 0.2196 0.2780 0.6071 0.042 Uiso 1.00 1 c R . .
H(16) H 0.1314 0.1061 0.5446 0.042 Uiso 1.00 1 c R . .
H(17) H -0.0048 0.2664 0.5206 0.042 Uiso 1.00 1 c R . .

loop_
_atom_site_aniso_label
_atom_site_aniso_U_11
_atom_site_aniso_U_22
_atom_site_aniso_U_33
_atom_site_aniso_U_12
_atom_site_aniso_U_13
_atom_site_aniso_U_23
N(1) 0.023(1) 0.0212(8) 0.0205(8) -0.0014(6) 0.0017(6) 0.0073(6)
N(2) 0.027(1) 0.0321(9) 0.0212(8) -0.0031(7) 0.0029(7) 0.0097(7)
C(1) 0.026(1) 0.028(1) 0.0205(9) -0.0001(8) 0.0017(7) 0.0079(7)
C(2) 0.022(1) 0.0240(9) 0.0175(9) 0.0011(7) 0.0060(7) 0.0051(7)
C(3) 0.025(1) 0.0221(9) 0.0177(9) 0.0023(7) 0.0067(7) 0.0056(7)
C(4) 0.022(1) 0.0226(9) 0.0168(9) 0.0015(7) 0.0069(7) 0.0033(7)
C(5) 0.030(1) 0.0222(9) 0.0224(9) 0.0001(8) 0.0059(8) 0.0063(7)
C(6) 0.031(1) 0.025(1) 0.026(1) -0.0071(8) 0.0061(8) 0.0028(7)
C(7) 0.028(1) 0.034(1) 0.0222(9) -0.0045(8) -0.0006(8) 0.0041(8)
C(8) 0.024(1) 0.0227(9) 0.0219(9) -0.0003(8) 0.0023(7) 0.0063(7)
C(9) 0.026(1) 0.0227(9) 0.0237(9) -0.0025(7) 0.0013(8) 0.0059(7)
C(10) 0.026(1) 0.028(1) 0.0232(9) -0.0007(8) 0.0019(8) 0.0048(7)
C(11) 0.026(1) 0.027(1) 0.026(1) -0.0035(8) 0.0001(8) 0.0107(8)
C(12) 0.024(1) 0.0242(9) 0.0252(9) -0.0012(7) 0.0009(8) 0.0088(7)
C(13) 0.040(1) 0.041(1) 0.027(1) -0.003(1) 0.0089(9) 0.0114(9)

loop_
_atom_type_symbol
_atom_type_description
_atom_type_scat_dispersion_real
_atom_type_scat_dispersion_imag
_atom_type_scat_source
C C 0.018 0.009
;
International Tables for Crystallography
(1992, Vol. C, Tables 4.2.6.8 and 6.1.1.4)
;
H H 0.000 0.000
;
International Tables for Crystallography
(1992, Vol. C, Table 6.1.1.4)
;
N N 0.031 0.018
;
International Tables for Crystallography
(1992, Vol. C, Tables 4.2.6.8 and 6.1.1.4)
;

loop_
_geom_angle_atom_site_label_1
_geom_angle_atom_site_label_2
_geom_angle_atom_site_label_3
_geom_angle
_geom_angle_publ_flag
_geom_angle_site_symmetry_1
_geom_angle_site_symmetry_2
_geom_angle_site_symmetry_3
N(1) C(8) C(3) 113.0(1) ? . . .
C(9) N(1) C(8) 111.1(1) ? . . .
C(12) N(1) C(8) 109.9(1) ? . . .
N(1) C(9) C(10) 110.7(1) ? . . .
C(12) N(1) C(9) 108.8(1) ? . . .
N(1) C(12) C(11) 110.8(1) ? . . .
N(2) C(10) C(9) 110.5(2) ? . . .
C(11) N(2) C(10) 109.0(1) ? . . .
C(13) N(2) C(10) 110.5(2) ? . . .
N(2) C(11) C(12) 110.6(2) ? . . .
C(13) N(2) C(11) 111.1(2) ? . . .
C(1) C(2) C(3) 122.9(2) ? . . .
C(1) C(2) C(4) 117.3(2) ? . . 66502
C(7) C(1) C(2) 122.2(2) ? 66502 . .
C(1) C(7) C(6) 120.4(2) ? . 66502 66502
C(2) C(3) C(4) 119.8(2) ? . . .
C(2) C(3) C(8) 121.7(2) ? . . .
C(4) C(2) C(3) 119.8(2) ? 66502 . .
C(2) C(4) C(5) 118.0(2) ? . 66502 66502
C(2) C(4) C(3) 120.5(2) ? . 66502 66502
C(3) C(4) C(5) 121.6(2) ? . . .
C(8) C(3) C(4) 118.5(2) ? . . .
C(3) C(4) C(2) 120.5(2) ? . . 66502
C(5) C(4) C(2) 118.0(2) ? . . 66502
C(4) C(2) C(3) 119.8(2) ? . 66502 66502
C(4) C(2) C(1) 117.3(2) ? . 66502 66502
C(4) C(5) C(6) 122.1(2) ? . . .
C(5) C(6) C(7) 120.0(2) ? . . .
C(6) C(7) C(1) 120.4(2) ? . . 66502
C(7) C(1) C(2) 122.2(2) ? . 66502 66502
N(1) C(8) H(5) 108.9723 ? . . .
N(1) C(8) H(6) 108.9749 ? . . .
N(1) C(9) H(7) 109.4943 ? . . .
N(1) C(9) H(8) 109.4954 ? . . .
N(1) C(12) H(13) 109.4753 ? . . .
N(1) C(12) H(14) 109.4737 ? . . .
N(2) C(10) H(9) 109.5504 ? . . .
N(2) C(10) H(10) 109.5537 ? . . .
N(2) C(11) H(11) 109.5244 ? . . .
N(2) C(11) H(12) 109.5222 ? . . .
N(2) C(13) H(15) 109.4740 ? . . .
N(2) C(13) H(16) 109.4668 ? . . .
N(2) C(13) H(17) 109.4716 ? . . .
H(1) C(1) C(2) 118.9151 ? . . .
H(1) C(1) C(7) 118.9182 ? . . 66502
C(1) C(7) H(4) 119.8101 ? . 66502 66502
C(3) C(8) H(5) 108.9748 ? . . .
C(3) C(8) H(6) 108.9707 ? . . .
C(4) C(5) H(2) 118.9411 ? . . .
H(2) C(5) C(6) 118.9480 ? . . .
C(5) C(6) H(3) 119.9825 ? . . .
H(3) C(6) C(7) 119.9795 ? . . .
C(6) C(7) H(4) 119.8121 ? . . .
C(7) C(1) H(1) 118.9182 ? . 66502 66502
H(4) C(7) C(1) 119.8101 ? . . 66502
H(6) C(8) H(5) 107.7650 ? . . .
H(7) C(9) C(10) 109.5019 ? . . .
H(8) C(9) C(10) 109.5044 ? . . .
C(9) C(10) H(9) 109.5499 ? . . .
C(9) C(10) H(10) 109.5560 ? . . .
H(8) C(9) H(7) 108.0711 ? . . .
H(10) C(10) H(9) 108.1008 ? . . .
H(11) C(11) C(12) 109.5243 ? . . .
H(12) C(11) C(12) 109.5280 ? . . .
C(11) C(12) H(13) 109.4727 ? . . .
C(11) C(12) H(14) 109.4719 ? . . .
H(12) C(11) H(11) 108.0856 ? . . .
H(14) C(12) H(13) 108.0585 ? . . .
H(16) C(13) H(15) 109.4731 ? . . .
H(17) C(13) H(15) 109.4715 ? . . .
H(17) C(13) H(16) 109.4703 ? . . .

loop_
_geom_bond_atom_site_label_1
_geom_bond_atom_site_label_2
_geom_bond_distance
_geom_bond_publ_flag
_geom_bond_site_symmetry_1
_geom_bond_site_symmetry_2
N(1) C(8) 1.470(2) ? . .
N(1) C(9) 1.464(2) ? . .
N(1) C(12) 1.466(2) ? . .
N(2) C(10) 1.463(3) ? . .
N(2) C(11) 1.463(2) ? . .
N(2) C(13) 1.460(3) ? . .
C(1) C(2) 1.435(2) ? . .
C(1) C(7) 1.356(3) ? . 66502
C(2) C(3) 1.405(3) ? . .
C(2) C(4) 1.446(3) ? . 66502
C(3) C(4) 1.408(2) ? . .
C(3) C(8) 1.521(3) ? . .
C(4) C(2) 1.446(3) ? . 66502
C(4) C(5) 1.428(2) ? . .
C(5) C(6) 1.359(3) ? . .
C(6) C(7) 1.408(3) ? . .
C(7) C(1) 1.356(3) ? . 66502
C(9) C(10) 1.512(3) ? . .
C(11) C(12) 1.511(3) ? . .
C(1) H(1) 0.9300 ? . .
C(5) H(2) 0.9300 ? . .
C(6) H(3) 0.9300 ? . .
C(7) H(4) 0.9301 ? . .
C(8) H(5) 0.9700 ? . .
C(8) H(6) 0.9700 ? . .
C(9) H(7) 0.9701 ? . .
C(9) H(8) 0.9700 ? . .
C(10) H(9) 0.9700 ? . .
C(10) H(10) 0.9700 ? . .
C(11) H(11) 0.9700 ? . .
C(11) H(12) 0.9700 ? . .
C(12) H(13) 0.9700 ? . .
C(12) H(14) 0.9700 ? . .
C(13) H(15) 0.9600 ? . .
C(13) H(16) 0.9600 ? . .
C(13) H(17) 0.9600 ? . .

loop_
_geom_contact_atom_site_label_1
_geom_contact_atom_site_label_2
_geom_contact_distance
_geom_contact_publ_flag
_geom_contact_site_symmetry_1
_geom_contact_site_symmetry_2
N(1) N(2) 2.883(2) ? . .
N(1) C(2) 3.504(2) ? . .
N(1) C(3) 2.495(2) ? . .
N(1) C(4) 3.179(2) ? . .
N(1) C(5) 3.203(2) ? . .
N(1) C(10) 2.449(2) ? . .
N(1) C(11) 2.451(2) ? . .
N(2) C(9) 2.444(3) ? . .
N(2) C(12) 2.445(2) ? . .
C(1) C(2) 3.576(2) ? . 76502
C(1) C(3) 2.495(3) ? . .
C(1) C(4) 3.469(2) ? . 65501
C(1) C(4) 2.460(3) ? . 66502
C(1) C(5) 2.774(3) ? . 66502
C(1) C(6) 2.398(3) ? . 66502
C(1) C(8) 2.985(3) ? . .
C(1) C(9) 3.554(3) ? . .
C(2) C(1) 3.576(2) ? . 76502
C(2) C(2) 2.839(2) ? . 66502
C(2) C(3) 2.477(3) ? . 66502
C(2) C(4) 2.434(2) ? . .
C(2) C(5) 2.463(3) ? . 66502
C(2) C(6) 2.832(3) ? . 66502
C(2) C(7) 2.443(3) ? . 66502
C(2) C(8) 2.556(3) ? . .
C(2) C(9) 3.517(3) ? . .
C(3) C(2) 2.477(3) ? . 66502
C(3) C(3) 2.857(3) ? . 66502
C(3) C(4) 2.466(3) ? . 66502
C(3) C(5) 2.476(3) ? . .
C(3) C(6) 3.494(3) ? . 65501
C(3) C(9) 3.015(2) ? . .
C(4) C(1) 3.469(2) ? . 45501
C(4) C(1) 2.460(3) ? . 66502
C(4) C(3) 2.466(3) ? . 66502
C(4) C(4) 2.823(2) ? . 66502
C(4) C(6) 2.439(3) ? . .
C(4) C(7) 2.823(3) ? . .
C(4) C(8) 2.519(3) ? . .
C(5) C(1) 2.774(3) ? . 66502
C(5) C(2) 2.463(3) ? . 66502
C(5) C(7) 2.397(3) ? . .
C(5) C(8) 2.886(3) ? . .
C(6) C(1) 2.398(3) ? . 66502
C(6) C(2) 2.832(3) ? . 66502
C(6) C(3) 3.494(3) ? . 45501
C(7) C(2) 2.443(3) ? . 66502
C(8) C(9) 2.420(2) ? . .
C(8) C(12) 2.404(3) ? . .
C(9) C(11) 2.821(3) ? . .
C(9) C(12) 2.382(2) ? . .
C(10) C(11) 2.381(3) ? . .
C(10) C(12) 2.821(2) ? . .
C(10) C(13) 2.401(3) ? . .
C(11) C(13) 2.410(3) ? . .
N(1) H(1) 3.3503 ? . 45501
N(1) H(1) 3.4539 ? . .
N(1) H(2) 2.6647 ? . .
N(1) H(3) 3.4525 ? . 55502
N(1) H(5) 2.0071 ? . .
N(1) H(6) 3.5273 ? . 45501
N(1) H(6) 2.0071 ? . .
N(1) H(7) 2.0082 ? . .
N(1) H(8) 2.0082 ? . .
N(1) H(9) 3.2805 ? . .
N(1) H(10) 2.6565 ? . .
N(1) H(11) 2.6617 ? . .
N(1) H(12) 3.2823 ? . .
N(1) H(13) 2.0099 ? . .
N(1) H(14) 2.0099 ? . .
N(2) H(7) 3.2761 ? . .
N(2) H(8) 2.6509 ? . .
N(2) H(9) 2.0074 ? . .
N(2) H(9) 3.2759 ? . 66602
N(2) H(10) 2.0075 ? . .
N(2) H(11) 2.0077 ? . .
N(2) H(12) 2.0076 ? . .
N(2) H(12) 3.1877 ? . 65602
N(2) H(13) 2.6553 ? . .
N(2) H(14) 3.2767 ? . .
N(2) H(15) 1.9966 ? . .
N(2) H(16) 1.9966 ? . .
N(2) H(17) 1.9966 ? . .
C(1) H(3) 3.2319 ? . 66502
C(1) H(4) 1.9890 ? . 66502
C(1) H(6) 2.5434 ? . .
C(1) H(7) 3.1519 ? . .
C(1) H(7) 3.1717 ? . 65501
C(1) H(8) 3.2410 ? . .
C(1) H(10) 3.4200 ? . 65501
C(1) H(15) 3.0558 ? . 66602
C(2) H(1) 2.0529 ? . .
C(2) H(2) 3.3022 ? . 66502
C(2) H(4) 3.2791 ? . 66502
C(2) H(5) 3.2149 ? . .
C(2) H(6) 2.6010 ? . .
C(2) H(7) 2.9615 ? . .
C(2) H(8) 3.5899 ? . .
C(3) H(1) 2.6733 ? . .
C(3) H(2) 2.6448 ? . .
C(3) H(5) 2.0528 ? . .
C(3) H(6) 2.0527 ? . .
C(3) H(7) 2.6744 ? . .
C(3) H(8) 3.3349 ? . .
C(4) H(1) 3.4536 ? . 45501
C(4) H(1) 3.3008 ? . 66502
C(4) H(2) 2.0472 ? . .
C(4) H(3) 3.2762 ? . .
C(4) H(5) 2.6701 ? . .
C(4) H(6) 3.2951 ? . .
C(4) H(7) 3.4893 ? . .
C(5) H(1) 3.5937 ? . 45501
C(5) H(3) 1.9937 ? . .
C(5) H(3) 3.1954 ? . 55502
C(5) H(4) 3.2311 ? . .
C(5) H(5) 3.4833 ? . 45501
C(5) H(5) 2.6786 ? . .
C(5) H(5) 2.9591 ? . 65502
C(5) H(6) 3.2859 ? . 45501
C(5) H(14) 3.1201 ? . 65502
C(6) H(1) 3.2330 ? . 66502
C(6) H(2) 1.9837 ? . .
C(6) H(2) 3.2453 ? . 55502
C(6) H(3) 3.5625 ? . 55502
C(6) H(4) 2.0370 ? . .
C(6) H(5) 3.1918 ? . 45501
C(6) H(5) 3.1738 ? . 65502
C(6) H(6) 3.5358 ? . 45501
C(6) H(11) 3.3490 ? . 55502
C(6) H(13) 3.5156 ? . 65502
C(6) H(14) 3.3377 ? . 55502
C(6) H(14) 3.1604 ? . 65502
C(7) H(1) 1.9804 ? . 66502
C(7) H(2) 3.2328 ? . .
C(7) H(3) 2.0386 ? . .
C(7) H(7) 3.1605 ? . 56502
C(7) H(11) 3.3808 ? . 55502
C(7) H(14) 3.4164 ? . 55502
C(7) H(15) 3.0893 ? . 55401
C(8) H(1) 2.6476 ? . .
C(8) H(2) 2.5235 ? . .
C(8) H(2) 3.4509 ? . 65502
C(8) H(3) 3.5341 ? . 65501
C(8) H(3) 3.4832 ? . 65502
C(8) H(7) 2.6139 ? . .
C(8) H(8) 2.6022 ? . .
C(8) H(13) 2.5856 ? . .
C(8) H(14) 2.5896 ? . .
C(9) H(1) 3.1232 ? . 45501
C(9) H(1) 3.1689 ? . .
C(9) H(4) 3.5334 ? . 56502
C(9) H(5) 3.2452 ? . .
C(9) H(6) 2.5638 ? . .
C(9) H(9) 2.0518 ? . .
C(9) H(9) 3.2215 ? . 66602
C(9) H(10) 2.0519 ? . .
C(9) H(10) 3.4943 ? . 65501
C(9) H(11) 3.1594 ? . .
C(9) H(13) 2.5921 ? . .
C(9) H(14) 3.2257 ? . .
C(9) H(15) 3.2853 ? . 66602
C(10) H(1) 3.1835 ? . 45501
C(10) H(7) 2.0513 ? . .
C(10) H(8) 3.4994 ? . 45501
C(10) H(8) 2.0513 ? . .
C(10) H(8) 3.4504 ? . 66602
C(10) H(9) 3.0886 ? . 66602
C(10) H(11) 2.5890 ? . .
C(10) H(12) 3.2245 ? . .
C(10) H(13) 3.1606 ? . .
C(10) H(15) 2.8195 ? . .
C(10) H(16) 3.1776 ? . .
C(10) H(17) 2.4088 ? . .
C(10) H(17) 3.2913 ? . 56602
C(11) H(3) 3.4779 ? . 55502
C(11) H(4) 3.2633 ? . 55502
C(11) H(8) 3.1560 ? . .
C(11) H(9) 3.2249 ? . .
C(11) H(10) 2.5876 ? . .
C(11) H(12) 3.4352 ? . 65602
C(11) H(13) 3.4987 ? . 45501
C(11) H(13) 2.0495 ? . .
C(11) H(14) 2.0495 ? . .
C(11) H(15) 3.1808 ? . .
C(11) H(16) 2.4158 ? . .
C(11) H(16) 3.2012 ? . 55602
C(11) H(16) 3.5229 ? . 65602
C(11) H(17) 2.8362 ? . .
C(12) H(2) 3.3967 ? . .
C(12) H(3) 3.2752 ? . 55502
C(12) H(4) 3.5037 ? . 55502
C(12) H(5) 2.5212 ? . .
C(12) H(6) 2.6388 ? . .
C(12) H(7) 3.2264 ? . .
C(12) H(8) 2.5902 ? . .
C(12) H(10) 3.1549 ? . .
C(12) H(11) 2.0502 ? . .
C(12) H(11) 3.5045 ? . 65501
C(12) H(12) 2.0502 ? . .
C(12) H(16) 3.5032 ? . 65602
C(13) H(4) 3.4101 ? . 55601
C(13) H(8) 3.4610 ? . 66602
C(13) H(9) 2.5849 ? . .
C(13) H(9) 3.4146 ? . 56602
C(13) H(10) 2.5956 ? . .
C(13) H(11) 2.6018 ? . .
C(13) H(11) 3.5105 ? . 55602
C(13) H(12) 2.5985 ? . .
C(13) H(12) 3.4164 ? . 55602
C(13) H(12) 3.2166 ? . 65602
C(13) H(16) 3.1106 ? . 55602
H(1) N(1) 3.3503 ? . 65501
H(1) C(4) 3.4536 ? . 65501
H(1) C(4) 3.3008 ? . 66502
H(1) C(5) 3.5937 ? . 65501
H(1) C(6) 3.2330 ? . 66502
H(1) C(7) 1.9804 ? . 66502
H(1) C(9) 3.1232 ? . 65501
H(1) C(10) 3.1835 ? . 65501
H(2) C(2) 3.3022 ? . 66502
H(2) C(6) 3.2453 ? . 55502
H(2) C(8) 3.4509 ? . 65502
H(3) N(1) 3.4525 ? . 55502
H(3) C(1) 3.2319 ? . 66502
H(3) C(5) 3.1954 ? . 55502
H(3) C(6) 3.5625 ? . 55502
H(3) C(8) 3.5341 ? . 45501
H(3) C(8) 3.4832 ? . 65502
H(3) C(11) 3.4779 ? . 55502
H(3) C(12) 3.2752 ? . 55502
H(4) C(1) 1.9890 ? . 66502
H(4) C(2) 3.2791 ? . 66502
H(4) C(9) 3.5334 ? . 56502
H(4) C(11) 3.2633 ? . 55502
H(4) C(12) 3.5037 ? . 55502
H(4) C(13) 3.4101 ? . 55401
H(5) C(5) 3.4833 ? . 65501
H(5) C(5) 2.9591 ? . 65502
H(5) C(6) 3.1918 ? . 65501
H(5) C(6) 3.1738 ? . 65502
H(6) N(1) 3.5273 ? . 65501
H(6) C(5) 3.2859 ? . 65501
H(6) C(6) 3.5358 ? . 65501
H(7) C(1) 3.1717 ? . 45501
H(7) C(7) 3.1605 ? . 56502
H(8) C(10) 3.4994 ? . 65501
H(8) C(10) 3.4504 ? . 66602
H(8) C(13) 3.4610 ? . 66602
H(9) N(2) 3.2759 ? . 66602
H(9) C(9) 3.2215 ? . 66602
H(9) C(10) 3.0886 ? . 66602
H(9) C(13) 3.4146 ? . 56602
H(10) C(1) 3.4200 ? . 45501
H(10) C(9) 3.4943 ? . 45501
H(11) C(6) 3.3490 ? . 55502
H(11) C(7) 3.3808 ? . 55502
H(11) C(12) 3.5045 ? . 45501
H(11) C(13) 3.5105 ? . 55602
H(12) N(2) 3.1877 ? . 65602
H(12) C(11) 3.4352 ? . 65602
H(12) C(13) 3.4164 ? . 55602
H(12) C(13) 3.2166 ? . 65602
H(13) C(6) 3.5156 ? . 65502
H(13) C(11) 3.4987 ? . 65501
H(14) C(5) 3.1201 ? . 65502
H(14) C(6) 3.3377 ? . 55502
H(14) C(6) 3.1604 ? . 65502
H(14) C(7) 3.4164 ? . 55502
H(15) C(1) 3.0558 ? . 66602
H(15) C(7) 3.0893 ? . 55601
H(15) C(9) 3.2853 ? . 66602
H(16) C(11) 3.2012 ? . 55602
H(16) C(11) 3.5229 ? . 65602
H(16) C(12) 3.5032 ? . 65602
H(16) C(13) 3.1106 ? . 55602
H(17) C(10) 3.2913 ? . 56602

loop_
_geom_torsion_atom_site_label_1
_geom_torsion_atom_site_label_2
_geom_torsion_atom_site_label_3
_geom_torsion_atom_site_label_4
_geom_torsion
_geom_torsion_publ_flag
_geom_torsion_site_symmetry_1
_geom_torsion_site_symmetry_2
_geom_torsion_site_symmetry_3
_geom_torsion_site_symmetry_4
C(9) N(1) C(8) C(3) -67.6(2) ? . . . .
C(12) N(1) C(8) C(3) 171.9(1) ? . . . .
C(8) N(1) C(9) C(10) -179.2(1) ? . . . .
C(12) N(1) C(9) C(10) -58.1(2) ? . . . .
C(8) N(1) C(12) C(11) 179.7(1) ? . . . .
C(9) N(1) C(12) C(11) 57.9(2) ? . . . .
C(11) N(2) C(10) C(9) -58.5(2) ? . . . .
C(13) N(2) C(10) C(9) 179.3(1) ? . . . .
C(10) N(2) C(11) C(12) 58.3(2) ? . . . .
C(13) N(2) C(11) C(12) -179.8(1) ? . . . .
C(1) C(2) C(3) C(4) 179.3(2) ? . . . .
C(1) C(2) C(3) C(8) -2.5(3) ? . . . .
C(2) C(3) C(4) C(5) 180.0(1) ? . . . .
C(8) C(3) C(4) C(5) 1.7(2) ? . . . .
C(2) C(3) C(8) N(1) 107.7(2) ? . . . .
C(4) C(3) C(8) N(1) -74.0(2) ? . . . .
C(3) C(4) C(5) C(6) -177.9(2) ? . . . .
C(4) C(5) C(6) C(7) -1.7(3) ? . . . .
N(1) C(9) C(10) N(2) 59.5(2) ? . . . .
N(2) C(11) C(12) N(1) -59.0(2) ? . . . .
